data_4063428
loop_
_publ_author_name
'Shima, Takanori'
'Namura, Kyo'
'Kameo, Hajime'
'Kakuta, Satoshi'
'Suzuki, Hiroharu'

_publ_contact_author_address
;
       Hiroharu Suzuki
    Department of Applied Chemistry,
       Graduate School of Science and Engineering,
       Tokyo Institute of Technology,
       O-okayama, Meguro-ku, Tokyo
       152-8552, Japan 

;
_publ_contact_author_email hiroharu@o.cc.titech.ac.jp
_publ_contact_author_fax '+81 3 5734 3913'
_publ_contact_author_phone '+81 3 5734 2148'
_publ_section_title
;
 Synthesis and Structure of a Novel Ruthenium Hydrido Bis(dihydrogen)
 Complex with 1,4,7-Trimethyl-1,4,7-triazacyclononane Ligand: A Useful
 Precursor for Synthesis of Heterometallic Complexes
;
_journal_issue 2
_journal_name_full Organometallics
_journal_page_first 337
_journal_paper_doi 10.1021/om900692j
_journal_volume 29
_journal_year 2010
_chemical_formula_sum 'C43 H60 B N3 Os Ru'
_chemical_formula_weight 921.02
_chemical_name_systematic
; 
 ? 
;
_space_group_IT_number 2
_symmetry_cell_setting triclinic
_symmetry_space_group_name_Hall '-P 1'
_symmetry_space_group_name_H-M 'P -1'
_atom_sites_solution_hydrogens geom
_atom_sites_solution_primary direct
_atom_sites_solution_secondary difmap
_audit_creation_method SHELXL-97
_cell_angle_alpha 91.561(2)
_cell_angle_beta 93.371(2)
_cell_angle_gamma 100.850(2)
_cell_formula_units_Z 2
_cell_length_a 11.1261(6)
_cell_length_b 11.2942(5)
_cell_length_c 16.5755(6)
_cell_measurement_temperature 243(2)
_cell_volume 2040.55(16)
_computing_cell_refinement PROCESS-AUTO
_computing_data_collection 'PROCESS-AUTO (Rigaku, 1998)'
_computing_data_reduction 'SHELXS-97 (Sheldrick, 1990)'
_computing_molecular_graphics 'ORTEX (P.McArdle, 1995)'
_computing_publication_material SHELXL-97
_computing_structure_refinement 'SHELXL-97 (Sheldrick, 1997)'
_computing_structure_solution SHELXS-97
_diffrn_ambient_temperature 243(2)
_diffrn_measured_fraction_theta_full 0.977
_diffrn_measured_fraction_theta_max 0.977
_diffrn_measurement_device_type 'Rigaku R-AXIS RAPID Imaging Plate'
_diffrn_measurement_method \w
_diffrn_radiation_monochromator graphite
_diffrn_radiation_source 'Rigaku Rotating Anode Ultrax18'
_diffrn_radiation_type MoK\a
_diffrn_radiation_wavelength 0.71069
_diffrn_reflns_av_R_equivalents 0.0263
_diffrn_reflns_av_sigmaI/netI 0.0280
_diffrn_reflns_limit_h_max 14
_diffrn_reflns_limit_h_min -14
_diffrn_reflns_limit_k_max 14
_diffrn_reflns_limit_k_min -14
_diffrn_reflns_limit_l_max 21
_diffrn_reflns_limit_l_min -21
_diffrn_reflns_number 15016
_diffrn_reflns_theta_full 27.48
_diffrn_reflns_theta_max 27.48
_diffrn_reflns_theta_min 2.25
_exptl_absorpt_coefficient_mu 3.513
_exptl_absorpt_correction_T_max 0.7202
_exptl_absorpt_correction_T_min 0.4188
_exptl_absorpt_correction_type empirical
_exptl_crystal_colour brown
_exptl_crystal_density_diffrn 1.499
_exptl_crystal_density_method 'not measured'
_exptl_crystal_description block
_exptl_crystal_F_000 928
_exptl_crystal_size_max 0.30
_exptl_crystal_size_mid 0.30
_exptl_crystal_size_min 0.10
_refine_diff_density_max 1.135
_refine_diff_density_min -0.892
_refine_diff_density_rms 0.111
_refine_ls_extinction_coef 0.0157(5)
_refine_ls_extinction_expression Fc^*^=kFc[1+0.001xFc^2^\l^3^/sin(2\q)]^-1/4^
_refine_ls_extinction_method SHELXL
_refine_ls_goodness_of_fit_ref 1.048
_refine_ls_hydrogen_treatment mixed
_refine_ls_matrix_type full
_refine_ls_number_parameters 463
_refine_ls_number_reflns 9157
_refine_ls_number_restraints 6
_refine_ls_restrained_S_all 1.048
_refine_ls_R_factor_all 0.0377
_refine_ls_R_factor_gt 0.0334
_refine_ls_shift/su_max 0.019
_refine_ls_shift/su_mean 0.001
_refine_ls_structure_factor_coef Fsqd
_refine_ls_weighting_details 'calc w=1/[\s^2^(Fo^2^)+(0.0457P)^2^+2.8553P] where P=(Fo^2^+2Fc^2^)/3'
_refine_ls_weighting_scheme calc
_refine_ls_wR_factor_gt 0.0835
_refine_ls_wR_factor_ref 0.0856
_reflns_number_gt 8403
_reflns_number_total 9157
_reflns_threshold_expression >2sigma(I)
_cod_data_source_file om900692j_si_002.cif
_cod_data_source_block complex4BPh4
_cod_original_sg_symbol_H-M P-1
_cod_database_code 4063428

loop_
_symmetry_equiv_pos_as_xyz
'x, y, z'
'-x, -y, -z'

loop_
_atom_site_label
_atom_site_type_symbol
_atom_site_fract_x
_atom_site_fract_y
_atom_site_fract_z
_atom_site_U_iso_or_equiv
_atom_site_adp_type
_atom_site_occupancy
_atom_site_symmetry_multiplicity
_atom_site_calc_flag
_atom_site_refinement_flags
_atom_site_disorder_assembly
_atom_site_disorder_group
Os1 Os 0.048221(13) 0.220842(13) 0.133540(8) 0.03758(7) Uani 1 1 d D . .
Ru1 Ru 0.17753(3) 0.18308(2) 0.248123(17) 0.03322(8) Uani 1 1 d D . .
N1 N 0.1968(3) 0.0174(3) 0.3011(2) 0.0450(8) Uani 1 1 d . . .
N2 N 0.1860(5) 0.2386(4) 0.3721(2) 0.0685(13) Uani 1 1 d . . .
N3 N 0.3716(3) 0.2179(4) 0.2721(3) 0.0618(11) Uani 1 1 d . . .
C1 C 0.0322(4) 0.2612(4) 0.0037(2) 0.0476(9) Uani 1 1 d . . .
C2 C -0.0890(4) 0.2165(4) 0.0269(3) 0.0499(10) Uani 1 1 d . . .
C3 C -0.1173(4) 0.2911(5) 0.0902(3) 0.0550(11) Uani 1 1 d . . .
C4 C -0.0152(5) 0.3878(4) 0.1057(3) 0.0547(11) Uani 1 1 d . . .
C5 C 0.0782(4) 0.3688(4) 0.0516(3) 0.0518(10) Uani 1 1 d . . .
C6 C 0.0957(5) 0.2106(5) -0.0636(3) 0.0624(12) Uani 1 1 d . . .
H6A H 0.0679 0.1238 -0.0689 0.094 Uiso 1 1 calc R . .
H6B H 0.1836 0.2286 -0.0512 0.094 Uiso 1 1 calc R . .
H6C H 0.0763 0.2467 -0.1140 0.094 Uiso 1 1 calc R . .
C7 C -0.1747(5) 0.1076(6) -0.0121(4) 0.0725(15) Uani 1 1 d . . .
H7A H -0.1272 0.0516 -0.0335 0.109 Uiso 1 1 calc R . .
H7B H -0.2249 0.1331 -0.0557 0.109 Uiso 1 1 calc R . .
H7C H -0.2272 0.0684 0.0279 0.109 Uiso 1 1 calc R . .
C8 C -0.2376(5) 0.2786(7) 0.1281(4) 0.0808(18) Uani 1 1 d . . .
H8A H -0.2775 0.1944 0.1259 0.121 Uiso 1 1 calc R . .
H8B H -0.2894 0.3253 0.0989 0.121 Uiso 1 1 calc R . .
H8C H -0.2238 0.3081 0.1840 0.121 Uiso 1 1 calc R . .
C9 C -0.0095(7) 0.4937(5) 0.1631(4) 0.0818(19) Uani 1 1 d . . .
H9A H 0.0735 0.5184 0.1869 0.123 Uiso 1 1 calc R . .
H9B H -0.0650 0.4713 0.2055 0.123 Uiso 1 1 calc R . .
H9C H -0.0333 0.5599 0.1340 0.123 Uiso 1 1 calc R . .
C10 C 0.1983(6) 0.4521(5) 0.0430(4) 0.0728(15) Uani 1 1 d . . .
H10A H 0.2335 0.4833 0.0960 0.109 Uiso 1 1 calc R . .
H10B H 0.1851 0.5185 0.0098 0.109 Uiso 1 1 calc R . .
H10C H 0.2539 0.4082 0.0176 0.109 Uiso 1 1 calc R . .
C11 C 0.4347(5) 0.2867(6) 0.2074(4) 0.0790(17) Uani 1 1 d . . .
H11A H 0.4085 0.2450 0.1556 0.119 Uiso 1 1 calc R . .
H11B H 0.5226 0.2939 0.2171 0.119 Uiso 1 1 calc R . .
H11C H 0.4144 0.3666 0.2070 0.119 Uiso 1 1 calc R . .
C12 C 0.1206(5) -0.0858(4) 0.2530(3) 0.0610(12) Uani 1 1 d . . .
H12A H 0.0355 -0.0764 0.2500 0.092 Uiso 1 1 calc R . .
H12B H 0.1275 -0.1606 0.2786 0.092 Uiso 1 1 calc R . .
H12C H 0.1489 -0.0877 0.1988 0.092 Uiso 1 1 calc R . .
C13 C 0.0909(6) 0.3117(5) 0.3874(3) 0.0696(14) Uani 1 1 d . . .
H13A H 0.0996 0.3789 0.3516 0.104 Uiso 1 1 calc R . .
H13B H 0.1011 0.3421 0.4431 0.104 Uiso 1 1 calc R . .
H13C H 0.0101 0.2617 0.3773 0.104 Uiso 1 1 calc R . .
C14 C 0.4134(12) 0.1184(12) 0.3056(9) 0.078(3) Uiso 0.50 1 d P . .
C14A C 0.4071(7) 0.0864(7) 0.2591(5) 0.0390(15) Uiso 0.50 1 d P . .
C15 C 0.3283(5) 0.0059(5) 0.3048(6) 0.092(2) Uani 1 1 d . . .
C16 C 0.1519(6) 0.0202(5) 0.3837(3) 0.0747(17) Uani 1 1 d . . .
C17 C 0.1991(8) 0.1450(7) 0.4271(5) 0.0437(17) Uiso 0.50 1 d P . .
C17A C 0.1137(15) 0.1065(14) 0.4137(10) 0.092(4) Uiso 0.50 1 d P . .
C18 C 0.2847(12) 0.2795(12) 0.4150(8) 0.078(3) Uiso 0.50 1 d P . .
C18A C 0.3196(8) 0.3333(7) 0.3793(5) 0.0376(15) Uiso 0.50 1 d P . .
C19 C 0.3669(11) 0.3234(10) 0.3564(7) 0.058(2) Uiso 0.50 1 d P . .
C19A C 0.4195(7) 0.2711(7) 0.3458(5) 0.0400(15) Uiso 0.50 1 d P . .
C20 C 0.2862(4) 0.3128(4) 0.6699(3) 0.0416(8) Uani 1 1 d . . .
C21 C 0.1663(4) 0.2597(4) 0.6441(3) 0.0436(8) Uani 1 1 d . . .
H21 H 0.1444 0.1751 0.6431 0.052 Uiso 1 1 calc R . .
C22 C 0.0776(4) 0.3246(5) 0.6199(3) 0.0584(12) Uani 1 1 d . . .
H22 H -0.0019 0.2836 0.6032 0.070 Uiso 1 1 calc R . .
C23 C 0.1043(5) 0.4479(5) 0.6202(4) 0.0721(16) Uani 1 1 d . . .
H23 H 0.0438 0.4920 0.6041 0.087 Uiso 1 1 calc R . .
C24 C 0.2212(6) 0.5060(5) 0.6444(4) 0.0777(18) Uani 1 1 d . . .
H24 H 0.2414 0.5907 0.6448 0.093 Uiso 1 1 calc R . .
C25 C 0.3098(5) 0.4397(4) 0.6682(4) 0.0655(14) Uani 1 1 d . . .
H25 H 0.3894 0.4816 0.6840 0.079 Uiso 1 1 calc R . .
C26 C 0.3511(3) 0.0973(4) 0.6651(2) 0.0389(8) Uani 1 1 d . . .
C27 C 0.2657(4) 0.0151(4) 0.7045(3) 0.0513(10) Uani 1 1 d . . .
H27 H 0.2370 0.0410 0.7530 0.062 Uiso 1 1 calc R . .
C28 C 0.2213(5) -0.1020(4) 0.6757(3) 0.0596(12) Uani 1 1 d . . .
H28 H 0.1645 -0.1538 0.7047 0.072 Uiso 1 1 calc R . .
C29 C 0.2610(5) -0.1432(4) 0.6038(3) 0.0584(12) Uani 1 1 d . . .
H29 H 0.2305 -0.2223 0.5835 0.070 Uiso 1 1 calc R . .
C30 C 0.3455(4) -0.0662(4) 0.5629(3) 0.0476(9) Uani 1 1 d . . .
H30 H 0.3733 -0.0927 0.5144 0.057 Uiso 1 1 calc R . .
C31 C 0.3895(3) 0.0509(4) 0.5937(2) 0.0400(8) Uani 1 1 d . . .
H31 H 0.4479 0.1015 0.5651 0.048 Uiso 1 1 calc R . .
C32 C 0.5223(3) 0.2982(3) 0.6578(2) 0.0393(8) Uani 1 1 d . . .
C33 C 0.5218(4) 0.3327(4) 0.5775(3) 0.0482(9) Uani 1 1 d . . .
H33 H 0.4455 0.3281 0.5487 0.058 Uiso 1 1 calc R . .
C34 C 0.6268(4) 0.3733(4) 0.5378(3) 0.0518(10) Uani 1 1 d . . .
H34 H 0.6207 0.3952 0.4836 0.062 Uiso 1 1 calc R . .
C35 C 0.7399(4) 0.3815(4) 0.5777(3) 0.0519(10) Uani 1 1 d . . .
H35 H 0.8118 0.4062 0.5506 0.062 Uiso 1 1 calc R . .
C36 C 0.7466(4) 0.3530(4) 0.6579(3) 0.0497(10) Uani 1 1 d . . .
H36 H 0.8234 0.3610 0.6865 0.060 Uiso 1 1 calc R . .
C37 C 0.6393(4) 0.3123(4) 0.6970(3) 0.0443(9) Uani 1 1 d . . .
H37 H 0.6460 0.2937 0.7518 0.053 Uiso 1 1 calc R . .
C38 C 0.4184(4) 0.2457(6) 0.7971(3) 0.0601(13) Uani 1 1 d . . .
C39 C 0.4577(6) 0.1556(8) 0.8395(3) 0.092(2) Uani 1 1 d . . .
H39 H 0.4630 0.0828 0.8122 0.111 Uiso 1 1 calc R . .
C40 C 0.4898(7) 0.1705(14) 0.9221(5) 0.146(5) Uani 1 1 d . . .
H40 H 0.5172 0.1076 0.9493 0.175 Uiso 1 1 calc R . .
C41 C 0.4826(8) 0.2722(17) 0.9639(4) 0.174(7) Uani 1 1 d . . .
H41 H 0.5016 0.2791 1.0200 0.208 Uiso 1 1 calc R . .
C42 C 0.4469(8) 0.3669(13) 0.9233(5) 0.145(5) Uani 1 1 d . . .
H42 H 0.4460 0.4403 0.9511 0.174 Uiso 1 1 calc R . .
C43 C 0.4128(6) 0.3524(8) 0.8422(4) 0.094(2) Uani 1 1 d . . .
H43 H 0.3848 0.4155 0.8157 0.113 Uiso 1 1 calc R . .
B1 B 0.3937(4) 0.2379(4) 0.6982(3) 0.0396(9) Uani 1 1 d . . .
H1 H -0.011(4) 0.092(4) 0.104(3) 0.046(12) Uiso 1 1 d . . .
H2 H 0.178(3) 0.149(3) 0.1432(16) 0.031(9) Uiso 1 1 d D . .
H3 H 0.017(2) 0.160(4) 0.2296(18) 0.044(12) Uiso 1 1 d D . .
H4 H 0.148(4) 0.317(2) 0.207(2) 0.048(12) Uiso 1 1 d D . .

loop_
_atom_site_aniso_label
_atom_site_aniso_U_11
_atom_site_aniso_U_22
_atom_site_aniso_U_33
_atom_site_aniso_U_23
_atom_site_aniso_U_13
_atom_site_aniso_U_12
Os1 0.03804(9) 0.03922(10) 0.03578(9) 0.00360(6) -0.00928(6) 0.01142(6)
Ru1 0.03465(15) 0.02954(14) 0.03502(15) 0.00402(11) -0.00799(11) 0.00775(10)
N1 0.0470(18) 0.0326(15) 0.0535(19) 0.0073(14) -0.0127(15) 0.0070(13)
N2 0.112(4) 0.059(2) 0.0415(19) -0.0099(17) -0.026(2) 0.047(2)
N3 0.0395(18) 0.059(2) 0.082(3) 0.026(2) -0.0191(18) 0.0007(16)
C1 0.059(2) 0.052(2) 0.0338(18) 0.0082(17) -0.0121(17) 0.0191(19)
C2 0.046(2) 0.062(3) 0.041(2) 0.0005(19) -0.0129(17) 0.0144(19)
C3 0.051(2) 0.072(3) 0.049(2) 0.008(2) -0.0129(19) 0.033(2)
C4 0.068(3) 0.052(2) 0.047(2) 0.0047(19) -0.016(2) 0.027(2)
C5 0.064(3) 0.046(2) 0.045(2) 0.0137(18) -0.0146(19) 0.0142(19)
C6 0.072(3) 0.070(3) 0.047(2) 0.007(2) -0.002(2) 0.016(3)
C7 0.056(3) 0.089(4) 0.064(3) -0.006(3) -0.026(2) 0.004(3)
C8 0.058(3) 0.124(5) 0.070(3) 0.003(3) -0.010(3) 0.046(3)
C9 0.126(5) 0.061(3) 0.066(3) -0.006(3) -0.023(3) 0.048(3)
C10 0.085(4) 0.057(3) 0.070(3) 0.020(3) -0.011(3) -0.002(3)
C11 0.044(3) 0.082(4) 0.109(5) 0.026(3) 0.008(3) 0.005(2)
C12 0.080(3) 0.0294(19) 0.069(3) 0.0017(19) -0.013(3) 0.003(2)
C13 0.093(4) 0.068(3) 0.053(3) -0.013(2) -0.002(3) 0.034(3)
C15 0.054(3) 0.043(3) 0.183(8) -0.004(3) -0.018(4) 0.025(2)
C16 0.111(5) 0.057(3) 0.046(3) 0.014(2) -0.002(3) -0.010(3)
C20 0.0382(19) 0.0388(19) 0.050(2) -0.0004(16) 0.0066(16) 0.0107(15)
C21 0.0382(19) 0.043(2) 0.052(2) 0.0055(17) 0.0064(16) 0.0125(16)
C22 0.043(2) 0.065(3) 0.073(3) 0.014(2) 0.010(2) 0.023(2)
C23 0.068(3) 0.074(3) 0.092(4) 0.030(3) 0.035(3) 0.045(3)
C24 0.078(4) 0.040(2) 0.124(5) 0.016(3) 0.040(4) 0.022(2)
C25 0.050(3) 0.040(2) 0.107(4) 0.005(2) 0.018(3) 0.0068(19)
C26 0.0349(17) 0.0445(19) 0.0411(19) 0.0104(16) 0.0012(14) 0.0165(15)
C27 0.051(2) 0.049(2) 0.059(3) 0.014(2) 0.019(2) 0.0169(18)
C28 0.056(3) 0.044(2) 0.082(3) 0.017(2) 0.022(2) 0.0120(19)
C29 0.059(3) 0.034(2) 0.084(3) 0.006(2) 0.007(2) 0.0147(19)
C30 0.050(2) 0.044(2) 0.052(2) 0.0013(18) 0.0021(18) 0.0193(18)
C31 0.0370(18) 0.043(2) 0.0428(19) 0.0089(16) 0.0031(15) 0.0135(15)
C32 0.0334(17) 0.0382(18) 0.046(2) -0.0041(15) 0.0008(15) 0.0080(14)
C33 0.039(2) 0.057(2) 0.046(2) 0.0017(19) -0.0037(16) 0.0049(17)
C34 0.050(2) 0.055(2) 0.049(2) 0.0010(19) 0.0098(19) 0.0030(19)
C35 0.042(2) 0.047(2) 0.065(3) -0.003(2) 0.0130(19) 0.0022(17)
C36 0.0320(18) 0.044(2) 0.073(3) -0.002(2) -0.0025(18) 0.0095(16)
C37 0.0365(19) 0.044(2) 0.053(2) 0.0001(17) -0.0021(16) 0.0103(16)
C38 0.0323(19) 0.107(4) 0.037(2) -0.009(2) 0.0047(16) 0.002(2)
C39 0.065(3) 0.173(7) 0.045(3) 0.028(4) 0.001(2) 0.037(4)
C40 0.073(5) 0.314(16) 0.052(4) 0.043(7) -0.006(3) 0.042(7)
C41 0.070(5) 0.40(2) 0.032(3) -0.008(7) -0.001(3) -0.013(8)
C42 0.090(6) 0.249(14) 0.067(5) -0.067(7) 0.010(4) -0.034(7)
C43 0.070(4) 0.135(6) 0.063(3) -0.036(4) 0.009(3) -0.013(4)
B1 0.0326(19) 0.047(2) 0.040(2) -0.0024(18) -0.0004(16) 0.0092(17)

loop_
_atom_type_symbol
_atom_type_description
_atom_type_scat_dispersion_real
_atom_type_scat_dispersion_imag
_atom_type_scat_source
C C 0.0033 0.0016 'International Tables Vol C Tables 4.2.6.8 and 6.1.1.4'
H H 0.0000 0.0000 'International Tables Vol C Tables 4.2.6.8 and 6.1.1.4'
N N 0.0061 0.0033 'International Tables Vol C Tables 4.2.6.8 and 6.1.1.4'
B B 0.0013 0.0007 'International Tables Vol C Tables 4.2.6.8 and 6.1.1.4'
Ru Ru -1.2594 0.8363 'International Tables Vol C Tables 4.2.6.8 and 6.1.1.4'
Os Os -1.2165 7.6030 'International Tables Vol C Tables 4.2.6.8 and 6.1.1.4'

loop_
_geom_angle_atom_site_label_1
_geom_angle_atom_site_label_2
_geom_angle_atom_site_label_3
_geom_angle
_geom_angle_site_symmetry_1
_geom_angle_site_symmetry_3
_geom_angle_publ_flag
C5 Os1 C4 38.98(19) . . ?
C5 Os1 C1 37.94(16) . . ?
C4 Os1 C1 64.00(17) . . ?
C5 Os1 C3 63.65(19) . . ?
C4 Os1 C3 37.67(19) . . ?
C1 Os1 C3 63.08(17) . . ?
C5 Os1 C2 62.26(17) . . ?
C4 Os1 C2 62.10(17) . . ?
C1 Os1 C2 37.16(17) . . ?
C3 Os1 C2 36.74(17) . . ?
C5 Os1 Ru1 128.55(12) . . ?
C4 Os1 Ru1 128.06(12) . . ?
C1 Os1 Ru1 147.83(12) . . ?
C3 Os1 Ru1 146.88(12) . . ?
C2 Os1 Ru1 168.53(12) . . ?
N2 Ru1 N1 80.85(15) . . ?
N2 Ru1 N3 80.9(2) . . ?
N1 Ru1 N3 80.94(14) . . ?
N2 Ru1 Os1 131.86(11) . . ?
N1 Ru1 Os1 130.09(9) . . ?
N3 Ru1 Os1 132.45(12) . . ?
C16 N1 C12 109.1(4) . . ?
C16 N1 C15 110.7(5) . . ?
C12 N1 C15 110.3(4) . . ?
C16 N1 Ru1 107.2(3) . . ?
C12 N1 Ru1 110.1(3) . . ?
C15 N1 Ru1 109.5(3) . . ?
C18 N2 C17 75.2(7) . . ?
C18 N2 C13 110.7(7) . . ?
C17 N2 C13 117.5(5) . . ?
C18 N2 C18A 33.0(6) . . ?
C17 N2 C18A 105.7(5) . . ?
C13 N2 C18A 106.5(5) . . ?
C18 N2 C17A 108.3(9) . . ?
C17 N2 C17A 34.2(6) . . ?
C13 N2 C17A 97.3(7) . . ?
C18A N2 C17A 139.9(6) . . ?
C18 N2 Ru1 124.7(7) . . ?
C17 N2 Ru1 114.1(4) . . ?
C13 N2 Ru1 110.8(3) . . ?
C18A N2 Ru1 100.1(4) . . ?
C17A N2 Ru1 100.8(6) . . ?
C19A N3 C14 81.5(7) . . ?
C19A N3 C11 108.7(5) . . ?
C14 N3 C11 121.9(7) . . ?
C19A N3 C14A 111.2(5) . . ?
C14 N3 C14A 31.0(6) . . ?
C11 N3 C14A 102.4(5) . . ?
C19A N3 C19 29.8(4) . . ?
C14 N3 C19 106.2(7) . . ?
C11 N3 C19 107.6(5) . . ?
C14A N3 C19 137.2(5) . . ?
C19A N3 Ru1 118.5(4) . . ?
C14 N3 Ru1 112.1(6) . . ?
C11 N3 Ru1 111.5(3) . . ?
C14A N3 Ru1 103.3(3) . . ?
C19 N3 Ru1 93.4(4) . . ?
C2 C1 C5 106.9(4) . . ?
C2 C1 C6 126.6(4) . . ?
C5 C1 C6 126.3(4) . . ?
C2 C1 Os1 73.1(2) . . ?
C5 C1 Os1 69.4(2) . . ?
C6 C1 Os1 126.6(3) . . ?
C3 C2 C1 109.8(4) . . ?
C3 C2 C7 125.4(5) . . ?
C1 C2 C7 124.8(4) . . ?
C3 C2 Os1 70.4(2) . . ?
C1 C2 Os1 69.7(2) . . ?
C7 C2 Os1 127.5(4) . . ?
C2 C3 C4 107.7(4) . . ?
C2 C3 C8 126.2(5) . . ?
C4 C3 C8 125.8(5) . . ?
C2 C3 Os1 72.8(2) . . ?
C4 C3 Os1 69.5(2) . . ?
C8 C3 Os1 127.9(4) . . ?
C3 C4 C5 107.4(4) . . ?
C3 C4 C9 126.0(5) . . ?
C5 C4 C9 126.5(5) . . ?
C3 C4 Os1 72.8(3) . . ?
C5 C4 Os1 70.0(2) . . ?
C9 C4 Os1 125.8(3) . . ?
C1 C5 C4 108.1(4) . . ?
C1 C5 C10 125.5(5) . . ?
C4 C5 C10 126.2(5) . . ?
C1 C5 Os1 72.7(2) . . ?
C4 C5 Os1 71.0(2) . . ?
C10 C5 Os1 125.3(3) . . ?
N3 C14 C15 117.7(10) . . ?
C15 C14A N3 106.8(6) . . ?
C14A C15 C14 34.1(6) . . ?
C14A C15 N1 116.8(6) . . ?
C14 C15 N1 114.6(6) . . ?
C17A C16 N1 124.1(8) . . ?
C17A C16 C17 39.1(8) . . ?
N1 C16 C17 110.9(5) . . ?
N2 C17 C16 109.4(6) . . ?
C16 C17A N2 108.9(11) . . ?
N2 C18 C19 102.5(10) . . ?
C19A C18A N2 109.8(6) . . ?
C18 C19 N3 114.8(8) . . ?
N3 C19A C18A 106.2(6) . . ?
C21 C20 C25 113.7(4) . . ?
C21 C20 B1 124.6(4) . . ?
C25 C20 B1 121.7(4) . . ?
C22 C21 C20 123.6(4) . . ?
C23 C22 C21 120.7(5) . . ?
C22 C23 C24 118.7(5) . . ?
C23 C24 C25 120.1(5) . . ?
C24 C25 C20 123.2(5) . . ?
C27 C26 C31 114.5(4) . . ?
C27 C26 B1 121.5(4) . . ?
C31 C26 B1 123.9(3) . . ?
C28 C27 C26 123.3(4) . . ?
C27 C28 C29 119.9(4) . . ?
C30 C29 C28 119.1(4) . . ?
C29 C30 C31 119.8(4) . . ?
C30 C31 C26 123.3(4) . . ?
C33 C32 C37 114.3(4) . . ?
C33 C32 B1 120.9(3) . . ?
C37 C32 B1 124.6(4) . . ?
C34 C33 C32 123.8(4) . . ?
C35 C34 C33 119.9(4) . . ?
C34 C35 C36 119.1(4) . . ?
C35 C36 C37 120.1(4) . . ?
C36 C37 C32 122.7(4) . . ?
C39 C38 C43 116.2(6) . . ?
C39 C38 B1 122.6(5) . . ?
C43 C38 B1 120.9(6) . . ?
C38 C39 C40 121.0(9) . . ?
C41 C40 C39 121.8(11) . . ?
C40 C41 C42 119.2(7) . . ?
C43 C42 C41 119.4(11) . . ?
C42 C43 C38 122.3(10) . . ?
C26 B1 C38 110.7(4) . . ?
C26 B1 C20 108.6(3) . . ?
C38 B1 C20 110.8(3) . . ?
C26 B1 C32 109.3(3) . . ?
C38 B1 C32 108.4(3) . . ?
C20 B1 C32 108.9(3) . . ?

loop_
_geom_bond_atom_site_label_1
_geom_bond_atom_site_label_2
_geom_bond_distance
_geom_bond_site_symmetry_2
_geom_bond_publ_flag
Os1 C5 2.171(4) . ?
Os1 C4 2.185(4) . ?
Os1 C1 2.215(4) . ?
Os1 C3 2.228(4) . ?
Os1 C2 2.260(4) . ?
Os1 Ru1 2.4110(3) . ?
Ru1 N2 2.123(4) . ?
Ru1 N1 2.131(3) . ?
Ru1 N3 2.132(4) . ?
N1 C16 1.486(7) . ?
N1 C12 1.487(5) . ?
N1 C15 1.490(6) . ?
N2 C18 1.275(14) . ?
N2 C17 1.437(9) . ?
N2 C13 1.488(7) . ?
N2 C18A 1.656(10) . ?
N2 C17A 1.737(16) . ?
N3 C19A 1.378(9) . ?
N3 C14 1.410(14) . ?
N3 C11 1.475(7) . ?
N3 C14A 1.619(9) . ?
N3 C19 1.821(13) . ?
C1 C2 1.427(6) . ?
C1 C5 1.427(6) . ?
C1 C6 1.510(7) . ?
C2 C3 1.415(7) . ?
C2 C7 1.511(7) . ?
C3 C4 1.425(7) . ?
C3 C8 1.495(8) . ?
C4 C5 1.453(7) . ?
C4 C9 1.497(7) . ?
C5 C10 1.499(7) . ?
C14 C15 1.434(14) . ?
C14A C15 1.409(11) . ?
C16 C17A 1.237(16) . ?
C16 C17 1.549(10) . ?
C18 C19 1.409(17) . ?
C18A C19A 1.544(11) . ?
C20 C21 1.393(6) . ?
C20 C25 1.409(6) . ?
C20 B1 1.644(6) . ?
C21 C22 1.384(6) . ?
C22 C23 1.368(8) . ?
C23 C24 1.374(9) . ?
C24 C25 1.392(8) . ?
C26 C27 1.402(6) . ?
C26 C31 1.403(6) . ?
C26 B1 1.639(6) . ?
C27 C28 1.384(7) . ?
C28 C29 1.393(7) . ?
C29 C30 1.377(7) . ?
C30 C31 1.393(6) . ?
C32 C33 1.398(6) . ?
C32 C37 1.399(5) . ?
C32 B1 1.652(6) . ?
C33 C34 1.383(6) . ?
C34 C35 1.373(7) . ?
C35 C36 1.378(7) . ?
C36 C37 1.398(6) . ?
C38 C39 1.375(9) . ?
C38 C43 1.414(10) . ?
C38 B1 1.643(6) . ?
C39 C40 1.392(10) . ?
C40 C41 1.343(19) . ?
C41 C42 1.387(19) . ?
C42 C43 1.371(11) . ?
